data_2223326
loop_
_publ_author_name
'Fun, Hoong-Kun'
'Surasit, Chanasuk'
'Chanawanno, Kullapa'
'Chantrapromma, Suchada'

_publ_section_title
;1,1'-Dimethyl-4,4'-[(2,4-diphenylcyclobutane-1,3-diyl)dipyridinium--(<i>E</i>)-1-methyl-4-styrylpyridinium--benzenesulfonate
 (0.15/1.70/2)
;
_journal_coeditor_code CI2884
_journal_issue 10
_journal_name_full 'Acta Crystallographica Section E'
_journal_page_first o2346
_journal_page_last o2347
_journal_paper_doi 10.1107/S1600536809034588
_journal_volume 65
_journal_year 2009
_chemical_formula_iupac '1.70C14 H14 N +, 0.15C28 H28 N2 2+, 2C6 H5 O3 S -'
_chemical_formula_moiety '1.70(C14 H14 N +), 0.15(C28 H28 N2 2+), 2(C6 H5 O3 S -)'
_chemical_formula_sum 'C20 H19 N O3 S'
_chemical_formula_weight 353.43
_chemical_melting_point_gt 493
_chemical_melting_point_lt 495
_chemical_name_systematic
'1,1'-Dimethyl-4,4'-[(2,4-diphenylcyclobutane-1,3-diyl)dipyridinium--(<i>E</i>)-1-methyl-4-styrylpyridinium--benzenesulfonate (0.15/1.70/2)'
_space_group_IT_number 2
_symmetry_cell_setting triclinic
_symmetry_space_group_name_Hall '-P 1'
_symmetry_space_group_name_H-M 'P -1'
_atom_sites_solution_hydrogens geom
_atom_sites_solution_primary direct
_atom_sites_solution_secondary difmap
_audit_creation_method SHELXL-97
_cell_angle_alpha 68.6770(10)
_cell_angle_beta 88.9680(10)
_cell_angle_gamma 86.1340(10)
_cell_formula_units_Z 2
_cell_length_a 8.40370(10)
_cell_length_b 9.85050(10)
_cell_length_c 11.08690(10)
_cell_measurement_reflns_used 4962
_cell_measurement_temperature 100
_cell_measurement_theta_max 30.00
_cell_measurement_theta_min 2.22
_cell_volume 852.988(16)
_computing_cell_refinement 'SAINT (Bruker, 2005)'
_computing_data_collection 'APEX2 (Bruker, 2005)'
_computing_data_reduction 'SAINT (Bruker, 2005)'
_computing_molecular_graphics 'SHELXTL (Sheldrick, 2008)'
_computing_publication_material
;
SHELXTL (Sheldrick, 2008) and PLATON (Spek, 2009)
;
_computing_structure_refinement 'SHELXTL (Sheldrick, 2008)'
_computing_structure_solution 'SHELXTL (Sheldrick, 2008)'
_diffrn_ambient_temperature 100
_diffrn_measured_fraction_theta_full 0.996
_diffrn_measured_fraction_theta_max 0.996
_diffrn_measurement_device_type 'Bruker APEXII CCD area-detector'
_diffrn_measurement_method '\f and \w'
_diffrn_radiation_monochromator graphite
_diffrn_radiation_source 'sealed tube'
_diffrn_radiation_type MoK\a
_diffrn_radiation_wavelength 0.71073
_diffrn_reflns_av_R_equivalents 0.0253
_diffrn_reflns_av_sigmaI/netI 0.0273
_diffrn_reflns_limit_h_max 11
_diffrn_reflns_limit_h_min -11
_diffrn_reflns_limit_k_max 13
_diffrn_reflns_limit_k_min -13
_diffrn_reflns_limit_l_max 15
_diffrn_reflns_limit_l_min -15
_diffrn_reflns_number 19913
_diffrn_reflns_theta_full 30.00
_diffrn_reflns_theta_max 30.00
_diffrn_reflns_theta_min 2.22
_diffrn_standards_number 0
_exptl_absorpt_coefficient_mu 0.209
_exptl_absorpt_correction_T_max 0.9819
_exptl_absorpt_correction_T_min 0.9295
_exptl_absorpt_correction_type multi-scan
_exptl_absorpt_process_details '(SADABS; Bruker, 2005)'
_exptl_crystal_colour 'Pale orange'
_exptl_crystal_density_diffrn 1.376
_exptl_crystal_density_method 'not measured'
_exptl_crystal_description needle
_exptl_crystal_F_000 372
_exptl_crystal_size_max 0.36
_exptl_crystal_size_mid 0.19
_exptl_crystal_size_min 0.09
_refine_diff_density_max 0.501
_refine_diff_density_min -0.464
_refine_ls_extinction_method none
_refine_ls_goodness_of_fit_ref 1.034
_refine_ls_hydrogen_treatment constr
_refine_ls_matrix_type full
_refine_ls_number_parameters 387
_refine_ls_number_reflns 4962
_refine_ls_number_restraints 165
_refine_ls_restrained_S_all 1.173
_refine_ls_R_factor_all 0.0589
_refine_ls_R_factor_gt 0.0457
_refine_ls_shift/su_max 0.001
_refine_ls_shift/su_mean 0.000
_refine_ls_structure_factor_coef Fsqd
_refine_ls_weighting_details 'calc w=1/[\s^2^(Fo^2^)+(0.0518P)^2^+0.4388P] where P=(Fo^2^+2Fc^2^)/3'
_refine_ls_weighting_scheme calc
_refine_ls_wR_factor_gt 0.1103
_refine_ls_wR_factor_ref 0.1200
_reflns_number_gt 4045
_reflns_number_total 4962
_reflns_threshold_expression I>2\s(I)
_cod_data_source_file ci2884.cif
_cod_data_source_block I
_cod_depositor_comments
;
The following automatic conversions were performed:
'_symmetry_cell_setting' value 'Triclinic' changed to 'triclinic'
according to '/home/saulius/struct/CIF-dictionaries/cif_core.dic'
dictionary named 'cif_core.dic' version 2.4.1 from 2010-06-29.

Automatic conversion script
Id: cif_fix_enum 1527 2010-12-29 10:47:43Z saulius 

The following automatic conversions were performed:

'_symmetry_cell_setting' value 'Triclinic' changed to 'triclinic'
according to /home/saulius/struct/CIF-dictionaries/cif_core.dic
dictionary named 'cif_core.dic' version 2.4.1 from 2010-06-29.

Automatic conversion script
Id: cif_fix_values 1715 2011-07-08 13:25:40Z adriana 
;
_cod_database_code 2223326
_cod_database_fobs_code 2223326

loop_
_symmetry_equiv_pos_as_xyz
'x, y, z'
'-x, -y, -z'

loop_
_atom_site_type_symbol
_atom_site_label
_atom_site_fract_x
_atom_site_fract_y
_atom_site_fract_z
_atom_site_U_iso_or_equiv
_atom_site_adp_type
_atom_site_calc_flag
_atom_site_refinement_flags
_atom_site_occupancy
_atom_site_disorder_assembly
_atom_site_disorder_group
S S1 0.38722(5) 0.23951(5) 0.21176(4) 0.02809(13) Uani d D 1 . .
O O1 0.3721(6) 0.1603(4) 0.1270(3) 0.0343(9) Uani d PDU 0.75 A 1
O O2 0.3317(3) 0.3895(2) 0.1626(3) 0.0552(7) Uani d PDU 0.75 A 1
O O3 0.3175(2) 0.1588(3) 0.33964(19) 0.0479(6) Uani d PDU 0.75 A 1
O O1A 0.362(2) 0.1280(10) 0.1600(10) 0.030(2) Uani d PDU 0.25 A 2
O O2A 0.3693(9) 0.3811(5) 0.1020(6) 0.0475(18) Uani d PDU 0.25 A 2
O O3A 0.3015(8) 0.2458(10) 0.3210(6) 0.0534(19) Uani d PDU 0.25 A 2
C C1 0.59528(18) 0.22888(18) 0.24520(16) 0.0232(3) Uani d . 1 A .
C C2 0.6978(2) 0.3149(2) 0.15391(18) 0.0306(4) Uani d . 1 . .
H H2 0.6591 0.3825 0.0716 0.037 Uiso d R 1 A .
C C3 0.8603(2) 0.3013(2) 0.1834(2) 0.0403(5) Uani d . 1 A .
H H3 0.9334 0.3593 0.1215 0.048 Uiso d R 1 . .
C C4 0.9193(2) 0.2050(2) 0.3008(2) 0.0421(5) Uani d . 1 . .
H H4 1.0310 0.1970 0.3208 0.050 Uiso d R 1 A .
C C5 0.8174(2) 0.1197(2) 0.3909(2) 0.0368(4) Uani d . 1 A .
H H5 0.8567 0.0515 0.4728 0.044 Uiso d R 1 . .
C C6 0.6546(2) 0.13117(19) 0.36360(17) 0.0273(3) Uani d . 1 . .
H H6 0.5819 0.0721 0.4251 0.033 Uiso d R 1 A .
N N1 0.4628(3) 0.7537(2) 0.2108(2) 0.0218(4) Uani d PD 0.85 B 3
C C7 0.5822(3) 0.7427(2) 0.4060(2) 0.0268(4) Uani d PD 0.85 B 3
H H7 0.5987 0.7876 0.4681 0.032 Uiso d PR 0.85 B 3
C C8 0.4883(3) 0.8152(2) 0.2988(2) 0.0272(4) Uani d PD 0.85 B 3
H H8 0.4400 0.9104 0.2865 0.033 Uiso d PR 0.85 B 3
C C9 0.5281(3) 0.6190(3) 0.2275(3) 0.0261(5) Uani d PD 0.85 B 3
H H9 0.5083 0.5765 0.1643 0.031 Uiso d PR 0.85 B 3
C C10 0.6229(3) 0.5432(3) 0.3327(3) 0.0272(5) Uani d PD 0.85 B 3
H H10 0.6683 0.4474 0.3436 0.033 Uiso d PR 0.85 B 3
C C11 0.6538(3) 0.6040(2) 0.42569(19) 0.0223(4) Uani d PD 0.85 B 3
C C12 0.7539(2) 0.5306(2) 0.54043(18) 0.0239(4) Uani d P 0.85 B 3
H H12 0.7649 0.5800 0.5999 0.029 Uiso d PR 0.85 B 3
C C13 0.8318(2) 0.3999(2) 0.56868(18) 0.0231(4) Uani d P 0.85 B 3
H H13 0.8198 0.3505 0.5093 0.028 Uiso d PR 0.85 B 3
C C14 0.9343(3) 0.3252(3) 0.6822(3) 0.0215(5) Uani d PD 0.85 B 3
C C15 0.9935(5) 0.1826(4) 0.7056(3) 0.0363(8) Uani d PD 0.85 B 3
H H15 0.9662 0.1352 0.6477 0.044 Uiso d PR 0.85 B 3
C C16 1.0892(4) 0.1066(3) 0.8133(3) 0.0474(7) Uani d PD 0.85 B 3
H H16 1.1286 0.0078 0.8288 0.057 Uiso d PR 0.85 B 3
C C17 1.1285(3) 0.1741(3) 0.8976(2) 0.0385(5) Uani d PD 0.85 B 3
H H17 1.1958 0.1225 0.9713 0.046 Uiso d PR 0.85 B 3
C C18 1.0712(3) 0.3162(3) 0.8752(3) 0.0281(5) Uani d PD 0.85 B 3
H H18 1.1004 0.3634 0.9329 0.034 Uiso d PR 0.85 B 3
C C19 0.9729(3) 0.3915(3) 0.7698(3) 0.0241(5) Uani d PD 0.85 B 3
H H19 0.9302 0.4888 0.7564 0.029 Uiso d PR 0.85 B 3
C C20 0.3651(3) 0.8339(3) 0.0942(2) 0.0270(5) Uani d P 0.85 B 3
H H20A 0.3270 0.9271 0.0964 0.041 Uiso calc PR 0.85 B 3
H H20B 0.2760 0.7787 0.0921 0.041 Uiso calc PR 0.85 B 3
H H20C 0.4287 0.8481 0.0183 0.041 Uiso calc PR 0.85 B 3
N N1A 0.5061(15) 0.7265(13) 0.2395(13) 0.024(3) Uani d PDU 0.15 C 4
C C7A 0.6724(16) 0.7404(12) 0.4039(11) 0.027(2) Uani d PDU 0.15 C 4
H H7A 0.7074 0.7971 0.4517 0.032 Uiso d PR 0.15 C 4
C C8A 0.5608(16) 0.8010(13) 0.3109(13) 0.025(3) Uani d PDU 0.15 C 4
H H8A 0.5184 0.8988 0.2960 0.030 Uiso d PR 0.15 C 4
C C9A 0.5571(17) 0.5844(14) 0.2726(15) 0.023(3) Uani d PDU 0.15 C 4
H H9A 0.5077 0.5263 0.2325 0.027 Uiso d PR 0.15 C 4
C C10A 0.6715(19) 0.5233(17) 0.3631(16) 0.032(4) Uani d PDU 0.15 C 4
H H10A 0.7116 0.4250 0.3774 0.038 Uiso d PR 0.15 C 4
C C11A 0.7364(15) 0.5981(10) 0.4331(10) 0.020(2) Uani d PDU 0.15 C 4
C C12A 0.8830(9) 0.5488(8) 0.5165(7) 0.0196(18) Uani d PU 0.15 C 4
H H12A 0.8685 0.5734 0.5942 0.023 Uiso calc PR 0.15 C 4
C C13A 0.9561(9) 0.3890(8) 0.5544(7) 0.0198(19) Uani d PRU 0.15 C 4
H H13A 0.9026 0.3369 0.5081 0.024 Uiso d PR 0.15 C 4
C C14A 0.9758(18) 0.2928(16) 0.6965(15) 0.021(4) Uani d PDU 0.15 C 4
C C15A 0.982(3) 0.1440(16) 0.7350(16) 0.027(4) Uani d PDU 0.15 C 4
H H15A 0.9775 0.1021 0.6694 0.032 Uiso d PR 0.15 C 4
C C16A 1.017(2) 0.0508(17) 0.8616(14) 0.046(4) Uani d PDU 0.15 C 4
H H16A 1.0048 -0.0523 0.8893 0.055 Uiso d PR 0.15 C 4
C C17A 1.0613(17) 0.1138(14) 0.9484(13) 0.038(3) Uani d PDU 0.15 C 4
H H17A 1.0972 0.0537 1.0342 0.046 Uiso d PR 0.15 C 4
C C18A 1.0605(19) 0.2637(15) 0.9108(14) 0.027(3) Uani d PDU 0.15 C 4
H H18A 1.0929 0.3049 0.9721 0.033 Uiso d PR 0.15 C 4
C C19A 1.0153(17) 0.3559(15) 0.7900(14) 0.019(3) Uani d PDU 0.15 C 4
H H19A 1.0087 0.4600 0.7667 0.023 Uiso d PR 0.15 C 4
C C20A 0.3969(16) 0.7947(15) 0.1336(14) 0.021(3) Uani d PU 0.15 C 4
H H20D 0.3415 0.8783 0.1438 0.032 Uiso calc PR 0.15 C 4
H H20E 0.3212 0.7264 0.1323 0.032 Uiso calc PR 0.15 C 4
H H20F 0.4547 0.8251 0.0537 0.032 Uiso calc PR 0.15 C 4

loop_
_atom_site_aniso_label
_atom_site_aniso_U_11
_atom_site_aniso_U_22
_atom_site_aniso_U_33
_atom_site_aniso_U_12
_atom_site_aniso_U_13
_atom_site_aniso_U_23
S1 0.02068(19) 0.0370(2) 0.0368(2) 0.00345(15) -0.00828(16) -0.02605(19)
O1 0.0272(13) 0.0477(18) 0.0420(19) -0.0018(16) -0.0071(15) -0.0326(18)
O2 0.0356(12) 0.0368(11) 0.106(2) 0.0157(8) -0.0242(13) -0.0432(13)
O3 0.0190(9) 0.0943(18) 0.0353(11) -0.0045(11) -0.0001(7) -0.0294(12)
O1A 0.033(3) 0.023(3) 0.037(4) -0.009(3) -0.004(4) -0.013(3)
O2A 0.044(4) 0.025(3) 0.077(4) 0.010(2) -0.027(3) -0.024(3)
O3A 0.034(3) 0.095(4) 0.055(4) 0.007(3) -0.005(3) -0.057(4)
C1 0.0198(7) 0.0268(7) 0.0316(8) 0.0003(5) -0.0027(6) -0.0211(7)
C2 0.0381(9) 0.0303(9) 0.0331(9) -0.0070(7) 0.0059(7) -0.0225(7)
C3 0.0332(9) 0.0466(11) 0.0616(13) -0.0180(8) 0.0200(9) -0.0424(11)
C4 0.0207(8) 0.0537(12) 0.0730(15) 0.0012(8) -0.0049(9) -0.0486(12)
C5 0.0316(9) 0.0407(10) 0.0492(11) 0.0103(8) -0.0159(8) -0.0309(9)
C6 0.0253(8) 0.0295(8) 0.0333(9) 0.0009(6) -0.0033(7) -0.0192(7)
N1 0.0221(10) 0.0240(10) 0.0210(11) 0.0002(8) -0.0028(9) -0.0105(9)
C7 0.0339(12) 0.0246(9) 0.0262(11) 0.0034(8) -0.0077(9) -0.0149(8)
C8 0.0339(12) 0.0224(10) 0.0281(11) 0.0034(9) -0.0082(10) -0.0130(8)
C9 0.0301(11) 0.0274(12) 0.0252(12) 0.0019(9) -0.0047(10) -0.0152(10)
C10 0.0313(13) 0.0250(11) 0.0304(13) 0.0037(10) -0.0049(11) -0.0168(10)
C11 0.0218(9) 0.0237(9) 0.0230(9) 0.0005(7) -0.0020(8) -0.0108(7)
C12 0.0258(9) 0.0251(9) 0.0238(9) -0.0006(7) -0.0024(7) -0.0125(7)
C13 0.0257(9) 0.0240(9) 0.0222(9) -0.0005(7) -0.0015(7) -0.0115(7)
C14 0.0232(13) 0.0210(11) 0.0202(11) 0.0000(10) -0.0010(9) -0.0076(9)
C15 0.0510(19) 0.0297(17) 0.0318(16) 0.0117(14) -0.0175(15) -0.0170(14)
C16 0.0700(19) 0.0296(12) 0.0459(15) 0.0200(12) -0.0285(14) -0.0202(11)
C17 0.0519(14) 0.0311(11) 0.0307(12) 0.0068(11) -0.0183(11) -0.0099(10)
C18 0.0368(12) 0.0264(13) 0.0231(13) -0.0054(11) -0.0040(10) -0.0105(10)
C19 0.0260(13) 0.0221(12) 0.0250(11) -0.0014(10) -0.0030(10) -0.0095(9)
C20 0.0292(12) 0.0302(13) 0.0203(11) 0.0006(10) -0.0077(9) -0.0078(10)
N1A 0.018(5) 0.024(5) 0.022(5) 0.000(4) -0.004(4) -0.001(4)
C7A 0.028(4) 0.028(4) 0.026(4) 0.003(4) -0.001(4) -0.012(3)
C8A 0.025(4) 0.022(4) 0.034(5) 0.004(4) -0.007(4) -0.017(4)
C9A 0.027(5) 0.023(5) 0.020(5) 0.003(4) -0.012(4) -0.010(4)
C10A 0.032(6) 0.027(5) 0.035(6) -0.003(4) -0.003(4) -0.009(4)
C11A 0.023(4) 0.019(4) 0.025(4) 0.000(3) -0.001(4) -0.017(3)
C12A 0.025(4) 0.021(4) 0.016(4) 0.001(3) 0.004(3) -0.012(3)
C13A 0.024(4) 0.017(3) 0.021(4) 0.000(3) -0.003(3) -0.010(3)
C14A 0.017(5) 0.025(6) 0.017(5) 0.002(4) -0.003(4) -0.004(4)
C15A 0.031(5) 0.019(6) 0.031(6) 0.007(4) 0.011(4) -0.012(4)
C16A 0.049(6) 0.042(5) 0.046(6) -0.003(4) -0.001(4) -0.014(4)
C17A 0.037(5) 0.035(5) 0.037(5) 0.000(4) 0.001(4) -0.006(4)
C18A 0.028(5) 0.029(6) 0.024(5) -0.007(4) -0.004(4) -0.007(4)
C19A 0.020(5) 0.015(5) 0.024(5) -0.001(4) 0.000(4) -0.010(4)
C20A 0.022(5) 0.019(5) 0.022(5) -0.001(4) -0.003(4) -0.006(4)

loop_
_atom_type_symbol
_atom_type_description
_atom_type_scat_dispersion_real
_atom_type_scat_dispersion_imag
_atom_type_scat_source
C C 0.0033 0.0016 'International Tables Vol C Tables 4.2.6.8 and 6.1.1.4'
H H 0.0000 0.0000 'International Tables Vol C Tables 4.2.6.8 and 6.1.1.4'
N N 0.0061 0.0033 'International Tables Vol C Tables 4.2.6.8 and 6.1.1.4'
O O 0.0106 0.0060 'International Tables Vol C Tables 4.2.6.8 and 6.1.1.4'
S S 0.1246 0.1234 'International Tables Vol C Tables 4.2.6.8 and 6.1.1.4'

loop_
_geom_angle_atom_site_label_1
_geom_angle_atom_site_label_2
_geom_angle_atom_site_label_3
_geom_angle_site_symmetry_1
_geom_angle_site_symmetry_3
_geom_angle
_geom_angle_publ_flag
O2 S1 O1 . . 116.5(2) ?
O3A S1 O1A . . 121.0(7) ?
O3A S1 O2A . . 110.9(5) ?
O1A S1 O2A . . 106.6(5) ?
O2 S1 O3 . . 112.08(18) ?
O1 S1 O3 . . 109.9(2) ?
O2 S1 C1 . . 108.27(12) ?
O1 S1 C1 . . 105.4(2) ?
O3 S1 C1 . . 103.69(10) ?
C2 C1 C6 . . 120.17(15) ?
C2 C1 S1 . . 120.70(13) ?
C6 C1 S1 . . 119.12(13) ?
C1 C2 C3 . . 118.75(18) ?
C1 C2 H2 . . 121.3 ?
C3 C2 H2 . . 119.9 ?
C4 C3 C2 . . 121.21(19) ?
C4 C3 H3 . . 118.7 ?
C2 C3 H3 . . 120.1 ?
C5 C4 C3 . . 119.89(17) ?
C5 C4 H4 . . 119.4 ?
C3 C4 H4 . . 120.7 ?
C4 C5 C6 . . 119.96(19) ?
C4 C5 H5 . . 120.9 ?
C6 C5 H5 . . 119.1 ?
C1 C6 C5 . . 120.02(18) ?
C1 C6 H6 . . 118.9 ?
C5 C6 H6 . . 121.1 ?
C8 N1 C9 . . 120.4(2) ?
C8 N1 C20 . . 120.3(2) ?
C9 N1 C20 . . 119.3(2) ?
C8 C7 C11 . . 120.58(18) ?
C8 C7 H7 . . 119.7 ?
C11 C7 H7 . . 119.7 ?
C8 C7 H7A . . 127.2 ?
C11 C7 H7A . . 97.8 ?
N1 C8 C7 . . 120.7(2) ?
N1 C8 H8 . . 119.7 ?
C7 C8 H8 . . 119.7 ?
N1 C9 C10 . . 120.8(2) ?
N1 C9 H9 . . 119.4 ?
C10 C9 H9 . . 119.8 ?
C9 C10 C11 . . 120.5(2) ?
C9 C10 H10 . . 120.0 ?
C11 C10 H10 . . 119.5 ?
C7 C11 C10 . . 117.0(2) ?
C7 C11 C12 . . 119.05(17) ?
C10 C11 C12 . . 123.97(19) ?
C13 C12 C11 . . 124.87(17) ?
C13 C12 H12 . . 117.4 ?
C11 C12 H12 . . 117.7 ?
C12 C13 C14 . . 125.76(19) ?
C12 C13 H13 . . 117.2 ?
C14 C13 H13 . . 117.1 ?
C15 C14 C19 . . 118.6(3) ?
C15 C14 C13 . . 118.9(2) ?
C19 C14 C13 . . 122.4(2) ?
C14 C15 C16 . . 121.0(3) ?
C14 C15 H15 . . 119.5 ?
C16 C15 H15 . . 119.5 ?
C17 C16 C15 . . 119.8(2) ?
C17 C16 H16 . . 120.0 ?
C15 C16 H16 . . 120.2 ?
C18 C17 C16 . . 119.9(2) ?
C18 C17 H17 . . 120.1 ?
C16 C17 H17 . . 120.0 ?
C17 C18 C19 . . 120.6(2) ?
C17 C18 H18 . . 119.7 ?
C19 C18 H18 . . 119.7 ?
C18 C19 C14 . . 120.1(2) ?
C18 C19 H19 . . 120.3 ?
C14 C19 H19 . . 119.6 ?
C18 C19 H19A . . 88.2 ?
C14 C19 H19A . . 137.1 ?
H19 C19 H19A . . 46.0 ?
C9A N1A C8A . . 117.7(11) ?
C9A N1A C20A . . 120.6(12) ?
C8A N1A C20A . . 121.7(11) ?
C8A C7A C11A . . 121.7(10) ?
C8A C7A H7A . . 118.8 ?
C11A C7A H7A . . 119.5 ?
C7A C8A N1A . . 121.7(11) ?
C7A C8A H8A . . 118.5 ?
N1A C8A H8A . . 119.8 ?
C10A C9A N1A . . 121.0(12) ?
C10A C9A H9A . . 120.1 ?
N1A C9A H9A . . 118.8 ?
C9A C10A C11A . . 122.6(13) ?
C9A C10A H10A . . 118.2 ?
C11A C10A H10A . . 119.1 ?
C10A C11A C7A . . 114.8(11) ?
C10A C11A C12A . . 125.6(10) ?
C7A C11A C12A . . 118.6(9) ?
C11A C12A C13A . . 120.2(4) ?
C11A C12A C13A . 2_766 114.7(8) ?
C13A C12A C13A . 2_766 90.9(5) ?
C11A C12A H12A . . 109.9 ?
C13A C12A H12A . . 109.9 ?
C13A C12A H12A 2_766 . 109.9 ?
C14A C13A C12A . . 119.6(6) ?
C14A C13A C12A . 2_766 114.8(9) ?
C12A C13A C12A . 2_766 89.1(5) ?
C14A C13A H13A . . 109.9 ?
C12A C13A H13A . . 111.0 ?
C12A C13A H13A 2_766 . 110.9 ?
C15A C14A C19A . . 118.3(13) ?
C15A C14A C13A . . 120.9(12) ?
C19A C14A C13A . . 120.0(12) ?
C14A C15A C16A . . 123.1(16) ?
C14A C15A H15A . . 118.0 ?
C16A C15A H15A . . 118.2 ?
C17A C16A C15A . . 117.4(14) ?
C17A C16A H16A . . 121.1 ?
C15A C16A H16A . . 121.4 ?
C18A C17A C16A . . 120.4(12) ?
C18A C17A H17A . . 119.1 ?
C16A C17A H17A . . 120.5 ?
C19A C18A C17A . . 122.6(13) ?
C19A C18A H18A . . 118.5 ?
C17A C18A H18A . . 118.9 ?
C18A C19A C14A . . 118.0(12) ?
C18A C19A H19A . . 121.8 ?
C14A C19A H19A . . 120.2 ?

loop_
_geom_bond_atom_site_label_1
_geom_bond_atom_site_label_2
_geom_bond_site_symmetry_2
_geom_bond_distance
_geom_bond_publ_flag
S1 O3A . 1.417(4) ?
S1 O2 . 1.424(2) ?
S1 O1 . 1.435(2) ?
S1 O1A . 1.440(4) ?
S1 O2A . 1.481(4) ?
S1 O3 . 1.483(2) ?
S1 C1 . 1.7821(15) ?
C1 C2 . 1.389(3) ?
C1 C6 . 1.392(2) ?
C2 C3 . 1.396(3) ?
C2 H2 . 0.96 ?
C3 C4 . 1.379(3) ?
C3 H3 . 0.96 ?
C4 C5 . 1.377(3) ?
C4 H4 . 0.96 ?
C5 C6 . 1.394(2) ?
C5 H5 . 0.96 ?
C6 H6 . 0.96 ?
N1 C8 . 1.348(3) ?
N1 C9 . 1.350(3) ?
N1 C20 . 1.476(3) ?
C7 C8 . 1.373(3) ?
C7 C11 . 1.398(3) ?
C7 H7 . 0.96 ?
C8 H8 . 0.96 ?
C9 C10 . 1.368(3) ?
C9 H9 . 0.96 ?
C10 C11 . 1.403(3) ?
C10 H10 . 0.96 ?
C11 C12 . 1.462(3) ?
C12 C13 . 1.337(3) ?
C12 H12 . 0.96 ?
C13 C14 . 1.465(3) ?
C13 H13 . 0.96 ?
C14 C15 . 1.391(4) ?
C14 C19 . 1.405(3) ?
C15 C16 . 1.391(4) ?
C15 H15 . 0.96 ?
C16 C17 . 1.386(3) ?
C16 H16 . 0.96 ?
C17 C18 . 1.384(3) ?
C17 H17 . 0.96 ?
C18 C19 . 1.386(3) ?
C18 H18 . 0.96 ?
C19 H19 . 0.96 ?
C20 H20A . 0.96 ?
C20 H20B . 0.96 ?
C20 H20C . 0.96 ?
N1A C9A . 1.353(14) ?
N1A C8A . 1.362(14) ?
N1A C20A . 1.434(16) ?
C7A C8A . 1.346(14) ?
C7A C11A . 1.391(13) ?
C7A H7A . 0.96 ?
C8A H8A . 0.96 ?
C9A C10A . 1.345(15) ?
C9A H9A . 0.96 ?
C10A C11A . 1.390(14) ?
C10A H10A . 0.96 ?
C11A C12A . 1.497(13) ?
C12A C13A . 1.5587 ?
C12A C13A 2_766 1.596(15) ?
C12A H12A . 0.98 ?
C13A C14A . 1.519(16) ?
C13A C12A 2_766 1.596(15) ?
C13A H13A . 0.98 ?
C14A C15A . 1.368(16) ?
C14A C19A . 1.443(15) ?
C15A C16A . 1.394(16) ?
C15A H15A . 0.96 ?
C16A C17A . 1.388(15) ?
C16A H16A . 0.96 ?
C17A C18A . 1.381(15) ?
C17A H17A . 0.96 ?
C18A C19A . 1.360(15) ?
C18A H18A . 0.96 ?
C19A H19A . 0.96 ?
C20A H20D . 0.96 ?
C20A H20E . 0.96 ?
C20A H20F . 0.96 ?

loop_
_geom_hbond_atom_site_label_D
_geom_hbond_atom_site_label_H
_geom_hbond_atom_site_label_A
_geom_hbond_site_symmetry_A
_geom_hbond_distance_DH
_geom_hbond_distance_HA
_geom_hbond_distance_DA
_geom_hbond_angle_DHA
_geom_hbond_publ_flag
C4 H4 O3 1_655 0.96 2.41 3.361(2) 169 y
C10 H10 Cg1 1_555 0.96 2.72 3.617(3) 157 y
C16 H16 Cg1 2_756 0.96 2.93 3.787(3) 149 y
C20 H20B Cg2 2_666 0.96 2.86 3.588(3) 134 y
C20 H20B Cg3 2_666 0.96 2.65 3.343(7) 130 y
C10A H10A Cg1 1_555 0.96 2.70 3.537(18) 146 y

loop_
_geom_torsion_atom_site_label_1
_geom_torsion_atom_site_label_2
_geom_torsion_atom_site_label_3
_geom_torsion_atom_site_label_4
_geom_torsion_site_symmetry_1
_geom_torsion_site_symmetry_2
_geom_torsion_site_symmetry_3
_geom_torsion_site_symmetry_4
_geom_torsion
_geom_torsion_publ_flag
O3A S1 C1 C2 . . . . -134.7(4) ?
O2 S1 C1 C2 . . . . -48.72(19) ?
O1 S1 C1 C2 . . . . 76.6(2) ?
O1A S1 C1 C2 . . . . 93.2(5) ?
O2A S1 C1 C2 . . . . -18.1(3) ?
O3 S1 C1 C2 . . . . -167.91(17) ?
O3A S1 C1 C6 . . . . 46.3(4) ?
O2 S1 C1 C6 . . . . 132.32(18) ?
O1 S1 C1 C6 . . . . -102.4(2) ?
O1A S1 C1 C6 . . . . -85.8(5) ?
O2A S1 C1 C6 . . . . 163.0(3) ?
O3 S1 C1 C6 . . . . 13.13(18) ?
C6 C1 C2 C3 . . . . 0.0(2) ?
S1 C1 C2 C3 . . . . -178.99(12) ?
C1 C2 C3 C4 . . . . -0.2(3) ?
C2 C3 C4 C5 . . . . 0.3(3) ?
C3 C4 C5 C6 . . . . -0.2(3) ?
C2 C1 C6 C5 . . . . 0.1(2) ?
S1 C1 C6 C5 . . . . 179.09(12) ?
C4 C5 C6 C1 . . . . 0.0(3) ?
C9 N1 C8 C7 . . . . 0.7(4) ?
C20 N1 C8 C7 . . . . -178.4(2) ?
C11 C7 C8 N1 . . . . 0.3(4) ?
C8 N1 C9 C10 . . . . -1.0(4) ?
C20 N1 C9 C10 . . . . 178.2(2) ?
N1 C9 C10 C11 . . . . 0.3(4) ?
C8 C7 C11 C10 . . . . -0.9(3) ?
C8 C7 C11 C12 . . . . 179.6(2) ?
C9 C10 C11 C7 . . . . 0.7(4) ?
C9 C10 C11 C12 . . . . -179.8(2) ?
C7 C11 C12 C13 . . . . -178.3(2) ?
C10 C11 C12 C13 . . . . 2.2(4) ?
C11 C12 C13 C14 . . . . 179.2(2) ?
C12 C13 C14 C15 . . . . 173.1(3) ?
C12 C13 C14 C19 . . . . -5.7(4) ?
C19 C14 C15 C16 . . . . -0.1(6) ?
C13 C14 C15 C16 . . . . -179.0(3) ?
C14 C15 C16 C17 . . . . -1.0(6) ?
C15 C16 C17 C18 . . . . 0.7(5) ?
C16 C17 C18 C19 . . . . 0.7(4) ?
C17 C18 C19 C14 . . . . -1.9(4) ?
C15 C14 C19 C18 . . . . 1.6(4) ?
C13 C14 C19 C18 . . . . -179.6(2) ?
C11A C7A C8A N1A . . . . -1(2) ?
C9A N1A C8A C7A . . . . 6(2) ?
C20A N1A C8A C7A . . . . -174.9(13) ?
C8A N1A C9A C10A . . . . -7(2) ?
C20A N1A C9A C10A . . . . 173.3(15) ?
N1A C9A C10A C11A . . . . 4(3) ?
C9A C10A C11A C7A . . . . 1(2) ?
C9A C10A C11A C12A . . . . -167.9(13) ?
C8A C7A C11A C10A . . . . -3(2) ?
C8A C7A C11A C12A . . . . 167.1(12) ?
C10A C11A C12A C13A . . . . -13.1(15) ?
C7A C11A C12A C13A . . . . 178.5(8) ?
C10A C11A C12A C13A . . . 2_766 93.6(15) ?
C7A C11A C12A C13A . . . 2_766 -74.8(13) ?
C11A C12A C13A C14A . . . . -122.2(10) ?
C13A C12A C13A C14A 2_766 . . . 118.3(9) ?
C11A C12A C13A C12A . . . 2_766 119.5(9) ?
C13A C12A C13A C12A 2_766 . . 2_766 0.0 ?
C12A C13A C14A C15A . . . . 155.5(13) ?
C12A C13A C14A C15A 2_766 . . . -100.4(16) ?
C12A C13A C14A C19A . . . . -34.9(15) ?
C12A C13A C14A C19A 2_766 . . . 69.2(15) ?
C19A C14A C15A C16A . . . . 3(3) ?
C13A C14A C15A C16A . . . . 172.7(16) ?
C14A C15A C16A C17A . . . . -6(3) ?
C15A C16A C17A C18A . . . . 4(3) ?
C16A C17A C18A C19A . . . . 1(3) ?
C17A C18A C19A C14A . . . . -4(2) ?
C15A C14A C19A C18A . . . . 2(2) ?
C13A C14A C19A C18A . . . . -168.1(13) ?
